data_1526908
loop_
_publ_author_name
'Wada, H.'
'Nozaki, H.'
'Sato, A.'

_publ_section_title
;
 Preparation and crystal structures of Cu2 Hf S3
;
_journal_name_full 'Journal of Alloys Compd.'
_journal_page_first 217
_journal_page_last 221
_journal_volume 317
_journal_year 2001
_chemical_formula_sum 'Cu2 Hf S3'
_space_group_IT_number 14
_symmetry_space_group_name_Hall '-P 2yn'
_symmetry_space_group_name_H-M 'P 1 21/n 1'
_cell_angle_alpha 90
_cell_angle_beta 98.05
_cell_angle_gamma 90
_cell_formula_units_Z 4
_cell_length_a 9.611
_cell_length_b 6.444
_cell_length_c 7.127
_cell_volume 437.049
_citation_journal_id_ASTM JALCEU
_cod_data_source_file Wada_JALCEU_2001_1209.cif
_cod_data_source_block Cu2Hf1S3
_cod_original_sg_symbol_Hall '-P 2ybc (x-z,y,z)'
_cod_original_formula_sum 'Cu2 Hf1 S3'
_cod_database_code 1526908

loop_
_symmetry_equiv_pos_as_xyz
x,y,z
-x+1/2,y+1/2,-z+1/2
-x,-y,-z
x-1/2,-y-1/2,z-1/2

loop_
_atom_site_label
_atom_site_type_symbol
_atom_site_fract_x
_atom_site_fract_y
_atom_site_fract_z
_atom_site_occupancy
_atom_site_U_iso_or_equiv
Cu3 Cu+1 0.207 0.639 0.523 0.69 0.0
Hf2 Hf+4 0.339 0.006 0.328 0.75 0.0
Cu2 Cu+1 0.505 0.262 0.976 0.92 0.0
S1 S-2 0.25 0.853 0.054 1 0.0
S3 S-2 0.929 0.335 0.18 1 0.0
Hf1 Hf+4 0 0 0 0.5 0.0
S2 S-2 0.404 0.845 0.729 1 0.0
Cu1 Cu+1 0.575 0.48 0.302 0.39 0.0
